data_4129975
loop_
_publ_author_name
'Yan, Yong'
'Jur\'i\<cek, Michal'
'Coudert, Fran\,cois-Xavier'
'Vermeulen, Nicolaas A.'
'Grunder, Sergio'
'Dailly, Anne'
'Lewis, William'
'Blake, Alexander J.'
'Stoddart, J. Fraser'
'Schr\"oder, Martin'

_publ_section_title
;
 Non-Interpenetrated Metal-Organic Frameworks Based on Copper(II)
 Paddlewheel and Oligoparaxylene-Isophthalate Linkers: Synthesis,
 Structure, and Gas Adsorption.
;
_journal_issue 10
_journal_name_full 'Journal of the American Chemical Society'
_journal_page_first 3371
_journal_page_last 3381
_journal_paper_doi 10.1021/jacs.5b12312
_journal_volume 138
_journal_year 2016
_chemical_formula_moiety 'C32 H26 Cu2 O10, 6(C3 H7 N O), 3(H2 O)'
_chemical_formula_structural
;
[Cu2 (C32 H22 O8) (H2 O)2] (C3 H7 N O)6 (H2 O)3
;
_chemical_formula_sum 'C50 H74 Cu2 N6 O19'
_chemical_formula_weight 1190.23
_space_group_IT_number 148
_space_group_name_Hall '-R 3'
_space_group_name_H-M_alt 'R -3 :H'
_symmetry_cell_setting trigonal
_symmetry_space_group_name_H-M 'R -3 :H'
_atom_sites_solution_hydrogens geom
_atom_sites_solution_primary direct
_atom_sites_solution_secondary difmap
_audit_creation_method SHELXL-97
_cell_angle_alpha 90.00
_cell_angle_beta 90.00
_cell_angle_gamma 120.00
_cell_formula_units_Z 9
_cell_length_a 18.473(3)
_cell_length_b 18.473(3)
_cell_length_c 52.110(10)
_cell_measurement_reflns_used 6984
_cell_measurement_temperature 150(2)
_cell_measurement_theta_max 23.05
_cell_measurement_theta_min 2.10
_cell_volume 15400(5)
_computing_cell_refinement 'Bruker SAINT version 6.36A (Bruker, 2002)'
_computing_data_collection 'Bruker SMART version 5.625 (Bruker, 2001)'
_computing_data_reduction 'Bruker SAINT; SHELXTL (Sheldrick, 2008)'
_computing_publication_material
;
enCIFer (Allen et al., 2004); PLATON (Spek, 2003)
;
_computing_structure_refinement 'SHELXL-97 (Sheldrick, 2008)'
_computing_structure_solution
;
SHELXS-97 (Sheldrick, 2008), G.M. Sheldrick, Acta Cryst. 2008, A64, 112-122.
;
_diffrn_ambient_temperature 150(2)
_diffrn_measured_fraction_theta_full 0.991
_diffrn_measured_fraction_theta_max 0.991
_diffrn_measurement_device_type 'Bruker SMART APEX CCD area detector'
_diffrn_measurement_method \w
_diffrn_radiation_monochromator graphite
_diffrn_radiation_source 'sealed tube'
_diffrn_radiation_type MoK\a
_diffrn_radiation_wavelength 0.71073
_diffrn_reflns_av_R_equivalents 0.0954
_diffrn_reflns_av_sigmaI/netI 0.1481
_diffrn_reflns_limit_h_max 23
_diffrn_reflns_limit_h_min -24
_diffrn_reflns_limit_k_max 22
_diffrn_reflns_limit_k_min -23
_diffrn_reflns_limit_l_max 34
_diffrn_reflns_limit_l_min -67
_diffrn_reflns_number 31782
_diffrn_reflns_theta_full 27.61
_diffrn_reflns_theta_max 27.61
_diffrn_reflns_theta_min 2.33
_diffrn_standards_decay_% 0
_diffrn_standards_number 0
_exptl_absorpt_coefficient_mu 0.685
_exptl_absorpt_correction_T_max 0.922
_exptl_absorpt_correction_T_min 0.820
_exptl_absorpt_correction_type multi-scan
_exptl_absorpt_process_details SADABS
_exptl_crystal_colour blue
_exptl_crystal_density_diffrn 1.155
_exptl_crystal_density_method 'not measured'
_exptl_crystal_description block
_exptl_crystal_F_000 5634
_exptl_crystal_size_max 0.2
_exptl_crystal_size_mid 0.2
_exptl_crystal_size_min 0.2
_platon_squeeze_details
;
Approximately 60% of the unit cell volume comprises a large region of
disordered solvent which could not be modelled as discrete atomic sites. 
We employed PLATON SQUEEZE to calculate the contribution to the diffraction
from the solvent region and thereby produced a set of solvent-free diffraction
intensities. SQUEEZE estimated a total count of 2643 electrons per unit cell.
The final formula was calculated from the SQUEEZE results combined with
elemental analysis data.
;
_refine_diff_density_max 0.96
_refine_diff_density_min -0.89
_refine_diff_density_rms 0.09
_refine_ls_extinction_method none
_refine_ls_goodness_of_fit_ref 1.085
_refine_ls_hydrogen_treatment constr
_refine_ls_matrix_type full
_refine_ls_number_parameters 253
_refine_ls_number_reflns 7885
_refine_ls_number_restraints 294
_refine_ls_restrained_S_all 1.082
_refine_ls_R_factor_all 0.1920
_refine_ls_R_factor_gt 0.1082
_refine_ls_shift/su_max 0.000
_refine_ls_shift/su_mean 0.000
_refine_ls_structure_factor_coef Fsqd
_refine_ls_weighting_details 'calc w=1/[\s^2^(Fo^2^)+(0.1000P)^2^+0.0000P] where P=(Fo^2^+2Fc^2^)/3'
_refine_ls_weighting_scheme calc
_refine_ls_wR_factor_gt 0.2618
_refine_ls_wR_factor_ref 0.2815
_reflns_number_gt 2685
_reflns_number_total 7885
_reflns_threshold_expression >2sigma(I)
_cod_data_source_file ja5b12312_si_002.cif
_cod_data_source_block cuyylp
_cod_depositor_comments
;
The following automatic conversions were performed:

data item '_symmetry_cell_setting' value 'Trigonal' was changed to
'trigonal' in accordance with the
/home/saulius/struct/COD-crude-data/automatic-downloads/DataCite-retrospective/ACS/depositions/lib/dictionaries/cif_core.dic
dictionary named 'cif_core.dic' version 2.4.2 last updated on
2011-04-26.

Automatic conversion script
Id: cif_fix_values 6909 2019-04-08 15:41:33Z antanas 
;
_cod_original_cell_volume 15400(4)
_cod_original_sg_symbol_H-M 'R -3'
_cod_database_code 4129975
_nottingham_internal_coll_name CUYYLP
_nottingham_internal_coll_number 11619
_nottingham_internal_coll_client YY/MS
_nottingham_internal_coll_type hemisphere
_nottingham_internal_coll_frame_time 120
_nottingham_internal_coll_frame_width 0.3
_nottingham_internal_coll_frame_method \w
_nottingham_internal_coll_user YY/WL
_nottingham_internal_coll_date 12/7/2012
_nottingham_internal_coll_location NOTTS
_nottingham_internal_process_user WL
_nottingham_internal_process_date 16/07/2012
_nottingham_internal_solution_user YY
_nottingham_internal_solution_date 20/07/2012
_nottingham_internal_refinement_user YY
_nottingham_internal_refinement_date 20/07/2012
_nottingham_internal_validation_user AJB
_nottingham_internal_validation_date 01/09/2014

loop_
_symmetry_equiv_pos_as_xyz
'x, y, z'
'-y, x-y, z'
'-x+y, -x, z'
'x+2/3, y+1/3, z+1/3'
'-y+2/3, x-y+1/3, z+1/3'
'-x+y+2/3, -x+1/3, z+1/3'
'x+1/3, y+2/3, z+2/3'
'-y+1/3, x-y+2/3, z+2/3'
'-x+y+1/3, -x+2/3, z+2/3'
'-x, -y, -z'
'y, -x+y, -z'
'x-y, x, -z'
'-x+2/3, -y+1/3, -z+1/3'
'y+2/3, -x+y+1/3, -z+1/3'
'x-y+2/3, x+1/3, -z+1/3'
'-x+1/3, -y+2/3, -z+2/3'
'y+1/3, -x+y+2/3, -z+2/3'
'x-y+1/3, x+2/3, -z+2/3'

loop_
_atom_site_label
_atom_site_type_symbol
_atom_site_fract_x
_atom_site_fract_y
_atom_site_fract_z
_atom_site_U_iso_or_equiv
_atom_site_adp_type
_atom_site_occupancy
_atom_site_symmetry_multiplicity
_atom_site_calc_flag
_atom_site_refinement_flags
_atom_site_disorder_assembly
_atom_site_disorder_group
Cu1 Cu 0.47545(5) 0.95077(4) 0.020736(13) 0.0781(4) Uani 1 1 d U . .
O1 O 0.1108(3) 0.6272(3) 0.00202(8) 0.1028(14) Uani 1 1 d U . .
O2 O 0.0270(3) 0.5870(3) -0.03285(8) 0.1067(15) Uani 1 1 d U . .
O3 O 0.3721(3) 0.8890(3) 0.00189(8) 0.1013(14) Uani 1 1 d U . .
O4 O 0.5861(3) 1.0274(3) 0.03308(8) 0.1074(15) Uani 1 1 d U . .
O5 O 0.4393(4) 0.8782(4) 0.05506(11) 0.167(3) Uani 1 1 d U . .
C1 C 0.3581(5) 0.9076(4) -0.02073(14) 0.0912(18) Uani 1 1 d U . .
C2 C 0.2806(4) 0.8497(4) -0.03329(12) 0.0953(19) Uani 1 1 d DU . .
C3 C 0.2171(4) 0.7832(4) -0.02065(11) 0.124(3) Uani 1 1 d DU . .
H3A H 0.2197 0.7811 -0.0029 0.149 Uiso 1 1 calc R . .
C4 C 0.2666(5) 0.8622(4) -0.05898(13) 0.112(2) Uani 1 1 d DU . .
H4A H 0.3076 0.9079 -0.0679 0.134 Uiso 1 1 calc R . .
C5 C 0.1922(5) 0.8072(5) -0.07122(16) 0.121(3) Uani 1 1 d DU A .
C6 C 0.1824(5) 0.8162(5) -0.09884(15) 0.131(3) Uani 1 1 d DU . .
C7 C 0.1069(8) 0.8064(8) -0.1094(2) 0.161(7) Uani 0.50 1 d PDU A 1
C8 C 0.1021(10) 0.8144(12) -0.1361(2) 0.157(7) Uani 0.50 1 d PDU A 1
H8A H 0.0536 0.8094 -0.1432 0.188 Uiso 0.50 1 calc PR A 1
C9 C 0.1693(6) 0.8300(6) -0.15203(17) 0.149(3) Uani 1 1 d DU . .
C10 C 0.2445(8) 0.8430(12) -0.1415(2) 0.146(6) Uani 0.50 1 d PDU A 1
C11 C 0.2475(8) 0.8279(11) -0.1156(2) 0.134(5) Uani 0.50 1 d PDU A 1
H11A H 0.2931 0.8254 -0.1091 0.161 Uiso 0.50 1 calc PR A 1
C12 C 0.0327(12) 0.7944(14) -0.0917(3) 0.190(9) Uani 0.50 1 d PDU . .
H12A H 0.0459 0.7905 -0.0741 0.285 Uiso 0.50 1 calc PR A 1
H12B H -0.0173 0.7441 -0.0965 0.285 Uiso 0.50 1 calc PR A 1
H12C H 0.0243 0.8414 -0.0937 0.285 Uiso 0.50 1 calc PR A 1
C13 C 0.2128(16) 0.9683(12) -0.0913(4) 0.209(10) Uani 0.50 1 d PDU . .
H13A H 0.2165 0.9538 -0.0738 0.314 Uiso 0.50 1 calc PR A 2
H13B H 0.1683 0.9807 -0.0928 0.314 Uiso 0.50 1 calc PR A 2
H13C H 0.2646 1.0164 -0.0962 0.314 Uiso 0.50 1 calc PR A 2
C14 C 0.1945(8) 0.8926(8) -0.1094(2) 0.163(7) Uani 0.50 1 d PDU A 2
C15 C 0.1298(13) 0.6806(10) -0.1600(3) 0.174(8) Uani 0.50 1 d PDU . .
H15A H 0.1240 0.6965 -0.1770 0.261 Uiso 0.50 1 calc PR A 2
H15B H 0.0777 0.6339 -0.1545 0.261 Uiso 0.50 1 calc PR A 2
H15C H 0.1724 0.6653 -0.1598 0.261 Uiso 0.50 1 calc PR A 2
C16 C 0.3201(10) 0.8681(13) -0.1586(3) 0.175(8) Uani 0.50 1 d PDU . .
H16A H 0.3060 0.8724 -0.1760 0.262 Uiso 0.50 1 calc PR A 1
H16B H 0.3369 0.8267 -0.1574 0.262 Uiso 0.50 1 calc PR A 1
H16C H 0.3653 0.9212 -0.1530 0.262 Uiso 0.50 1 calc PR A 1
C17 C 0.1545(13) 0.7546(8) -0.1416(2) 0.161(8) Uani 0.50 1 d PDU A 2
C18 C 0.1692(9) 0.7507(8) -0.1154(2) 0.124(5) Uani 0.50 1 d PDU A 2
H18A H 0.1702 0.7043 -0.1089 0.149 Uiso 0.50 1 calc PR A 2
C19 C 0.1869(12) 0.8983(9) -0.1360(2) 0.155(7) Uani 0.50 1 d PDU A 2
H19A H 0.1936 0.9475 -0.1431 0.186 Uiso 0.50 1 calc PR A 2
C20 C 0.0918(4) 0.6414(4) -0.02054(13) 0.0884(18) Uani 1 1 d U . .
C21 C 0.1489(4) 0.7189(4) -0.03329(12) 0.0917(18) Uani 1 1 d DU A .
C22 C 0.1366(5) 0.7340(5) -0.05918(14) 0.113(2) Uani 1 1 d DU . .
H22A H 0.0903 0.6939 -0.0681 0.136 Uiso 1 1 calc R A .

loop_
_atom_site_aniso_label
_atom_site_aniso_U_11
_atom_site_aniso_U_22
_atom_site_aniso_U_33
_atom_site_aniso_U_23
_atom_site_aniso_U_13
_atom_site_aniso_U_12
Cu1 0.1087(7) 0.0543(5) 0.0528(4) 0.0067(3) 0.0037(4) 0.0268(4)
O1 0.082(3) 0.127(4) 0.075(3) 0.006(3) -0.010(2) 0.035(3)
O2 0.080(3) 0.123(4) 0.083(3) 0.015(3) -0.011(2) 0.025(3)
O3 0.123(3) 0.078(3) 0.077(3) 0.009(2) -0.004(2) 0.031(3)
O4 0.127(4) 0.082(3) 0.084(3) 0.011(2) -0.013(3) 0.030(3)
O5 0.175(5) 0.191(6) 0.126(4) 0.104(4) 0.036(4) 0.086(4)
C1 0.106(5) 0.075(4) 0.078(4) 0.001(3) -0.003(3) 0.034(4)
C2 0.099(5) 0.095(5) 0.071(4) -0.003(3) -0.007(3) 0.032(4)
C3 0.116(5) 0.108(5) 0.034(3) -0.013(3) 0.011(3) -0.029(4)
C4 0.135(6) 0.093(5) 0.069(4) 0.002(3) -0.004(4) 0.029(4)
C5 0.124(6) 0.137(6) 0.086(4) 0.018(4) -0.019(4) 0.053(5)
C6 0.139(7) 0.148(7) 0.072(4) 0.014(4) -0.018(4) 0.046(6)
C7 0.162(13) 0.217(19) 0.093(8) 0.066(13) -0.006(7) 0.085(16)
C8 0.184(14) 0.24(2) 0.084(8) 0.004(13) -0.033(8) 0.130(18)
C9 0.158(8) 0.167(8) 0.084(5) 0.022(5) -0.028(5) 0.052(7)
C10 0.123(10) 0.178(17) 0.079(7) -0.028(10) -0.027(6) 0.032(13)
C11 0.134(11) 0.147(14) 0.088(7) 0.013(10) -0.019(6) 0.044(12)
C12 0.204(17) 0.28(3) 0.122(12) 0.071(17) 0.010(11) 0.15(2)
C13 0.35(3) 0.241(18) 0.118(13) -0.018(13) -0.044(18) 0.20(2)
C14 0.23(2) 0.170(13) 0.083(7) 0.011(7) -0.042(13) 0.094(17)
C15 0.20(2) 0.156(12) 0.100(10) 0.002(9) -0.018(13) 0.040(15)
C16 0.142(11) 0.22(2) 0.093(10) -0.018(13) -0.008(8) 0.037(15)
C17 0.21(2) 0.142(11) 0.067(7) 0.034(6) 0.027(11) 0.041(15)
C18 0.107(11) 0.116(10) 0.087(7) 0.018(6) -0.016(9) 0.009(10)
C19 0.199(18) 0.171(13) 0.076(7) 0.025(7) -0.014(12) 0.078(16)
C20 0.067(4) 0.107(5) 0.075(4) 0.006(3) 0.003(3) 0.032(3)
C21 0.088(4) 0.100(4) 0.074(4) 0.005(3) 0.007(3) 0.037(3)
C22 0.090(5) 0.133(6) 0.079(4) 0.008(4) -0.009(4) 0.027(4)

loop_
_atom_type_symbol
_atom_type_description
_atom_type_scat_dispersion_real
_atom_type_scat_dispersion_imag
_atom_type_scat_source
C C 0.0033 0.0016 'International Tables Vol C Tables 4.2.6.8 and 6.1.1.4'
H H 0.0000 0.0000 'International Tables Vol C Tables 4.2.6.8 and 6.1.1.4'
O O 0.0106 0.0060 'International Tables Vol C Tables 4.2.6.8 and 6.1.1.4'
Cu Cu 0.3201 1.2651 'International Tables Vol C Tables 4.2.6.8 and 6.1.1.4'
N N 0.0061 0.0033 'International Tables Vol C Tables 4.2.6.8 and 6.1.1.4'

loop_
_geom_angle_atom_site_label_1
_geom_angle_atom_site_label_2
_geom_angle_atom_site_label_3
_geom_angle
_geom_angle_site_symmetry_1
_geom_angle_site_symmetry_3
O1 Cu1 O4 91.0(2) 3_565 .
O1 Cu1 O3 87.6(2) 3_565 .
O4 Cu1 O3 167.66(18) . .
O1 Cu1 O2 167.55(18) 3_565 12_665
O4 Cu1 O2 88.7(2) . 12_665
O3 Cu1 O2 90.1(2) . 12_665
O1 Cu1 O5 98.4(2) 3_565 .
O4 Cu1 O5 93.8(2) . .
O3 Cu1 O5 98.6(2) . .
O2 Cu1 O5 94.0(2) 12_665 .
O1 Cu1 Cu1 83.82(13) 3_565 10_675
O4 Cu1 Cu1 83.99(14) . 10_675
O3 Cu1 Cu1 83.67(13) . 10_675
O2 Cu1 Cu1 83.77(13) 12_665 10_675
O5 Cu1 Cu1 176.9(2) . 10_675
C20 O1 Cu1 125.2(4) . 2_665
C20 O2 Cu1 124.6(4) . 11_455
C1 O3 Cu1 125.3(4) . .
C1 O4 Cu1 125.2(4) 10_675 .
O3 C1 O4 121.8(6) . 10_675
O3 C1 C2 118.2(6) . .
O4 C1 C2 119.7(6) 10_675 .
C3 C2 C4 117.3(6) . .
C3 C2 C1 122.2(6) . .
C4 C2 C1 120.4(6) . .
C2 C3 C21 122.8(6) . .
C5 C4 C2 120.9(7) . .
C22 C5 C4 119.3(7) . .
C22 C5 C6 119.0(8) . .
C4 C5 C6 120.0(7) . .
C18 C6 C11 61.3(9) . .
C18 C6 C7 85.2(9) . .
C11 C6 C7 119.1(9) . .
C18 C6 C14 119.4(9) . .
C11 C6 C14 84.9(9) . .
C7 C6 C14 68.7(7) . .
C18 C6 C5 118.8(8) . .
C11 C6 C5 118.5(8) . .
C7 C6 C5 122.1(8) . .
C14 C6 C5 121.5(8) . .
C8 C7 C6 118.5(9) . .
C8 C7 C12 119.8(12) . .
C6 C7 C12 121.4(11) . .
C9 C8 C7 120.8(9) . .
C17 C9 C10 72.5(12) . .
C17 C9 C8 81.5(11) . .
C10 C9 C8 120.3(10) . .
C17 C9 C19 120.4(10) . .
C10 C9 C19 81.2(11) . .
C8 C9 C19 67.4(11) . .
C17 C9 C9 118.7(12) . 16_564
C10 C9 C9 118.3(12) . 16_564
C8 C9 C9 121.4(11) . 16_564
C19 C9 C9 120.8(11) . 16_564
C11 C10 C9 119.1(9) . .
C11 C10 C16 120.5(12) . .
C9 C10 C16 120.3(12) . .
C10 C11 C6 121.0(9) . .
C19 C14 C6 118.9(9) . .
C19 C14 C13 120.6(12) . .
C6 C14 C13 120.5(12) . .
C9 C17 C18 119.1(9) . .
C9 C17 C15 118.0(12) . .
C18 C17 C15 122.6(12) . .
C17 C18 C6 120.6(9) . .
C14 C19 C9 120.4(9) . .
O2 C20 O1 122.6(6) . .
O2 C20 C21 118.5(6) . .
O1 C20 C21 118.7(6) . .
C3 C21 C22 116.5(6) . .
C3 C21 C20 121.9(6) . .
C22 C21 C20 121.5(6) . .
C5 C22 C21 120.9(7) . .

loop_
_geom_bond_atom_site_label_1
_geom_bond_atom_site_label_2
_geom_bond_distance
_geom_bond_site_symmetry_2
Cu1 O1 1.918(5) 3_565
Cu1 O4 1.924(5) .
Cu1 O3 1.932(5) .
Cu1 O2 1.933(4) 12_665
Cu1 O5 2.132(5) .
Cu1 Cu1 2.6742(13) 10_675
O1 C20 1.291(7) .
O1 Cu1 1.918(5) 2_665
O2 C20 1.284(7) .
O2 Cu1 1.933(4) 11_455
O3 C1 1.290(7) .
O4 C1 1.296(7) 10_675
C1 O4 1.296(7) 10_675
C1 C2 1.446(9) .
C2 C3 1.370(8) .
C2 C4 1.404(9) .
C3 C21 1.392(8) .
C4 C5 1.389(10) .
C5 C22 1.374(10) .
C5 C6 1.471(11) .
C6 C18 1.405(12) .
C6 C11 1.413(12) .
C6 C7 1.422(12) .
C6 C14 1.424(12) .
C7 C8 1.408(14) .
C7 C12 1.574(13) .
C8 C9 1.399(13) .
C9 C17 1.389(12) .
C9 C10 1.398(12) .
C9 C19 1.411(13) .
C9 C9 1.537(17) 16_564
C10 C11 1.385(14) .
C10 C16 1.521(13) .
C13 C14 1.575(13) .
C14 C19 1.403(14) .
C15 C17 1.539(13) .
C17 C18 1.401(14) .
C20 C21 1.447(9) .
C21 C22 1.419(9) .

loop_
_platon_squeeze_void_nr
_platon_squeeze_void_average_x
_platon_squeeze_void_average_y
_platon_squeeze_void_average_z
_platon_squeeze_void_volume
_platon_squeeze_void_count_electrons
_platon_squeeze_void_content
1 -0.070 -0.046 -0.001 9243 2643 ' '
